data_4080811
loop_
_publ_author_name
'Benjamin, Sophie L.'
'Levason, William'
'Reid, Gillian'

_publ_section_title
;
 Synthesis and Reactions of a Hybrid Tristibine Ligand
;
_journal_issue 9
_journal_name_full Organometallics
_journal_page_first 2760
_journal_paper_doi 10.1021/om400205d
_journal_volume 32
_journal_year 2013
_chemical_formula_moiety 'C31 H39 Mn N2 O2 Sb3 1+, C F3 O3 S 1-, C4 H10 O'
_chemical_formula_sum 'C36 H49 F3 Mn N2 O6 S Sb3'
_chemical_formula_weight 1115.02
_chemical_name_systematic
;
dicarbonyl-acetonitrile-N,N,N-tris[2-(dimethylstibanyl)benzyl]azane-
manganese(I) trifluoromethanesulfonate diethyl ether solvate 
;
_space_group_IT_number 14
_space_group_name_Hall '-P 2yn'
_symmetry_cell_setting monoclinic
_symmetry_space_group_name_Hall '-P 2yn'
_symmetry_space_group_name_H-M 'P 1 21/n 1'
_atom_sites_solution_hydrogens geom
_atom_sites_solution_primary direct
_atom_sites_solution_secondary difmap
_audit_creation_date 2013-01-26
_audit_creation_method 'SHELXL-97 + hand edit'
_cell_angle_alpha 90.00
_cell_angle_beta 102.835(11)
_cell_angle_gamma 90.00
_cell_formula_units_Z 4
_cell_length_a 9.644(2)
_cell_length_b 22.7495(12)
_cell_length_c 19.7761(14)
_cell_measurement_reflns_used 9332
_cell_measurement_temperature 100(2)
_cell_measurement_theta_max 27.5
_cell_measurement_theta_min 3.2
_cell_volume 4230.4(10)
_computing_cell_refinement 'CrystalClear-SM Expert 2.0 r7 (Rigaku, 2011)'
_computing_data_collection 'CrystalClear-SM Expert 2.0 r7 (Rigaku, 2011)'
_computing_data_reduction 'CrystalClear-SM Expert 2.0 r7 (Rigaku, 2011)'
_computing_structure_refinement 'SHELXL-97 (Sheldrick, 1997)'
_computing_structure_solution 'SHELXS-97 (Sheldrick, 1997)'
_diffrn_ambient_temperature 100(2)
_diffrn_detector 'CCD plate'
_diffrn_detector_type 'Rigaku HG Saturn724+ (2x2 bin mode)'
_diffrn_measured_fraction_theta_full 0.989
_diffrn_measured_fraction_theta_max 0.989
_diffrn_measurement_device 'Four-circle \k diffractometer'
_diffrn_measurement_device_type 'Rigaku AFC12'
_diffrn_measurement_method 'Profile data from \w-scans'
_diffrn_radiation_collimation 'Confocal mirrors, VHF VariMax'
_diffrn_radiation_monochromator confocal
_diffrn_radiation_type MoK\a
_diffrn_radiation_wavelength 0.71073
_diffrn_reflns_av_R_equivalents 0.0486
_diffrn_reflns_av_sigmaI/netI 0.0731
_diffrn_reflns_limit_h_max 9
_diffrn_reflns_limit_h_min -12
_diffrn_reflns_limit_k_max 28
_diffrn_reflns_limit_k_min -29
_diffrn_reflns_limit_l_max 25
_diffrn_reflns_limit_l_min -25
_diffrn_reflns_number 20281
_diffrn_reflns_theta_full 27.48
_diffrn_reflns_theta_max 27.48
_diffrn_reflns_theta_min 3.17
_diffrn_source 'Rotating anode X-ray tube'
_diffrn_source_type 'Rigaku FR-E+ Superbright'
_diffrn_standards_number 0
_exptl_absorpt_coefficient_mu 2.292
_exptl_absorpt_correction_T_max 1.000
_exptl_absorpt_correction_T_min 0.481
_exptl_absorpt_correction_type multi-scan
_exptl_absorpt_process_details
;Jacobson, R.A. (1998). REQAB. Private communication to the 
 Rigaku Corporation, Tokyo, Japan. 
;
_exptl_crystal_colour Orange
_exptl_crystal_density_diffrn 1.751
_exptl_crystal_density_method 'not measured'
_exptl_crystal_description Fragment
_exptl_crystal_F_000 2192
_exptl_crystal_size_max 0.06
_exptl_crystal_size_mid 0.02
_exptl_crystal_size_min 0.01
_refine_diff_density_max 1.785
_refine_diff_density_min -1.087
_refine_diff_density_rms 0.170
_refine_ls_extinction_method none
_refine_ls_goodness_of_fit_ref 1.032
_refine_ls_hydrogen_treatment constr
_refine_ls_matrix_type full
_refine_ls_number_parameters 472
_refine_ls_number_reflns 9581
_refine_ls_number_restraints 0
_refine_ls_restrained_S_all 1.032
_refine_ls_R_factor_all 0.0816
_refine_ls_R_factor_gt 0.0520
_refine_ls_shift/su_max 0.001
_refine_ls_shift/su_mean 0.000
_refine_ls_structure_factor_coef Fsqd
_refine_ls_weighting_details 'w=1/[\s^2^(Fo^2^)+(0.0305P)^2^+22.4175P] where P=(Fo^2^+2Fc^2^)/3'
_refine_ls_weighting_scheme calc
_refine_ls_wR_factor_gt 0.1022
_refine_ls_wR_factor_ref 0.1153
_reflns_number_gt 6907
_reflns_number_total 9581
_reflns_threshold_expression I>2\s(I)
_cod_data_source_file om400205d_si_001.cif
_cod_data_source_block 13slbr226x
_cod_original_sg_symbol_H-M 'P 21/n'
_cod_database_code 4080811

loop_
_symmetry_equiv_pos_as_xyz
'x, y, z'
'-x+1/2, y+1/2, -z+1/2'
'-x, -y, -z'
'x-1/2, -y-1/2, z-1/2'

loop_
_atom_site_label
_atom_site_type_symbol
_atom_site_fract_x
_atom_site_fract_y
_atom_site_fract_z
_atom_site_U_iso_or_equiv
_atom_site_adp_type
_atom_site_occupancy
_atom_site_symmetry_multiplicity
_atom_site_calc_flag
_atom_site_refinement_flags
Sb1 Sb 0.65726(4) 0.156256(19) 0.04294(2) 0.02241(10) Uani 1 1 d .
Sb2 Sb 0.30612(4) 0.229209(18) 0.05796(2) 0.02211(10) Uani 1 1 d .
Sb3 Sb 0.63449(5) 0.245512(19) 0.20298(2) 0.02436(11) Uani 1 1 d .
Mn1 Mn 0.57090(10) 0.25789(4) 0.06872(5) 0.0231(2) Uani 1 1 d .
O1 O 0.5136(6) 0.2740(3) -0.0817(3) 0.0485(14) Uani 1 1 d .
O2 O 0.8623(5) 0.3005(2) 0.0768(3) 0.0511(15) Uani 1 1 d .
N1 N 0.4599(5) 0.1030(2) 0.1539(2) 0.0176(10) Uani 1 1 d .
N2 N 0.5028(7) 0.3377(2) 0.0854(3) 0.0353(14) Uani 1 1 d .
C1 C 0.5340(7) 0.1015(3) -0.0361(3) 0.0319(16) Uani 1 1 d .
H1A H 0.4821 0.1261 -0.0741 0.048 Uiso 1 1 calc R
H1B H 0.4662 0.0786 -0.0166 0.048 Uiso 1 1 calc R
H1C H 0.5973 0.0748 -0.0538 0.048 Uiso 1 1 calc R
C2 C 0.8295(8) 0.1658(4) -0.0084(4) 0.0412(19) Uani 1 1 d .
H2A H 0.8024 0.1935 -0.0470 0.062 Uiso 1 1 calc R
H2B H 0.8516 0.1275 -0.0262 0.062 Uiso 1 1 calc R
H2C H 0.9135 0.1807 0.0245 0.062 Uiso 1 1 calc R
C3 C 0.1753(8) 0.2840(3) -0.0188(4) 0.0374(17) Uani 1 1 d .
H3A H 0.1994 0.3253 -0.0083 0.056 Uiso 1 1 calc R
H3B H 0.0750 0.2774 -0.0184 0.056 Uiso 1 1 calc R
H3C H 0.1917 0.2742 -0.0646 0.056 Uiso 1 1 calc R
C4 C 0.1928(7) 0.2474(3) 0.1374(4) 0.0334(16) Uani 1 1 d .
H4A H 0.2237 0.2854 0.1589 0.050 Uiso 1 1 calc R
H4B H 0.2123 0.2164 0.1726 0.050 Uiso 1 1 calc R
H4C H 0.0905 0.2487 0.1169 0.050 Uiso 1 1 calc R
C5 C 0.6809(8) 0.3299(3) 0.2498(4) 0.0377(17) Uani 1 1 d .
H5A H 0.6003 0.3563 0.2334 0.057 Uiso 1 1 calc R
H5B H 0.7660 0.3460 0.2373 0.057 Uiso 1 1 calc R
H5C H 0.6978 0.3260 0.3004 0.057 Uiso 1 1 calc R
C6 C 0.8290(7) 0.2056(3) 0.2520(4) 0.0368(17) Uani 1 1 d .
H6A H 0.9038 0.2177 0.2285 0.055 Uiso 1 1 calc R
H6B H 0.8186 0.1628 0.2496 0.055 Uiso 1 1 calc R
H6C H 0.8548 0.2179 0.3007 0.055 Uiso 1 1 calc R
C7 C 0.7609(6) 0.0946(3) 0.1198(3) 0.0196(12) Uani 1 1 d .
C8 C 0.9086(7) 0.0976(3) 0.1420(3) 0.0249(14) Uani 1 1 d .
H8 H 0.9603 0.1263 0.1228 0.030 Uiso 1 1 calc R
C9 C 0.9799(7) 0.0594(3) 0.1915(3) 0.0287(15) Uani 1 1 d .
H9 H 1.0798 0.0630 0.2081 0.034 Uiso 1 1 calc R
C10 C 0.9070(7) 0.0157(3) 0.2173(3) 0.0269(14) Uani 1 1 d .
H10 H 0.9571 -0.0120 0.2497 0.032 Uiso 1 1 calc R
C11 C 0.7599(7) 0.0123(3) 0.1958(4) 0.0297(15) Uani 1 1 d .
H11 H 0.7100 -0.0177 0.2140 0.036 Uiso 1 1 calc R
C12 C 0.6847(6) 0.0522(3) 0.1481(3) 0.0219(13) Uani 1 1 d .
C13 C 0.5248(6) 0.0497(3) 0.1298(3) 0.0230(13) Uani 1 1 d .
H13A H 0.4918 0.0461 0.0788 0.028 Uiso 1 1 calc R
H13B H 0.4926 0.0144 0.1512 0.028 Uiso 1 1 calc R
C14 C 0.2242(6) 0.1458(3) 0.0185(3) 0.0212(13) Uani 1 1 d .
C15 C 0.1597(6) 0.1429(3) -0.0514(3) 0.0246(14) Uani 1 1 d .
H15 H 0.1508 0.1775 -0.0788 0.029 Uiso 1 1 calc R
C16 C 0.1081(6) 0.0902(3) -0.0819(3) 0.0269(14) Uani 1 1 d .
H16 H 0.0634 0.0888 -0.1298 0.032 Uiso 1 1 calc R
C17 C 0.1220(7) 0.0399(3) -0.0423(4) 0.0285(15) Uani 1 1 d .
H17 H 0.0880 0.0035 -0.0629 0.034 Uiso 1 1 calc R
C18 C 0.1850(7) 0.0425(3) 0.0270(4) 0.0269(14) Uani 1 1 d .
H18 H 0.1931 0.0075 0.0537 0.032 Uiso 1 1 calc R
C19 C 0.2378(6) 0.0952(3) 0.0596(3) 0.0200(12) Uani 1 1 d .
C20 C 0.3036(6) 0.0949(3) 0.1361(3) 0.0217(13) Uani 1 1 d .
H20A H 0.2595 0.1265 0.1585 0.026 Uiso 1 1 calc R
H20B H 0.2808 0.0570 0.1558 0.026 Uiso 1 1 calc R
C21 C 0.4874(7) 0.2138(3) 0.2618(3) 0.0230(13) Uani 1 1 d .
C22 C 0.4209(8) 0.2565(3) 0.2946(3) 0.0347(16) Uani 1 1 d .
H22 H 0.4488 0.2965 0.2938 0.042 Uiso 1 1 calc R
C23 C 0.3145(8) 0.2408(4) 0.3283(4) 0.0392(18) Uani 1 1 d .
H23 H 0.2682 0.2705 0.3490 0.047 Uiso 1 1 calc R
C24 C 0.2754(8) 0.1833(4) 0.3323(4) 0.0399(18) Uani 1 1 d .
H24 H 0.2040 0.1729 0.3563 0.048 Uiso 1 1 calc R
C25 C 0.3413(7) 0.1403(3) 0.3006(3) 0.0299(15) Uani 1 1 d .
H25 H 0.3147 0.1003 0.3032 0.036 Uiso 1 1 calc R
C26 C 0.4474(7) 0.1553(3) 0.2646(3) 0.0234(13) Uani 1 1 d .
C27 C 0.5107(6) 0.1060(3) 0.2297(3) 0.0247(13) Uani 1 1 d .
H27A H 0.6154 0.1106 0.2406 0.030 Uiso 1 1 calc R
H27B H 0.4891 0.0682 0.2499 0.030 Uiso 1 1 calc R
C28 C 0.5329(7) 0.2677(3) -0.0231(4) 0.0292(15) Uani 1 1 d .
C29 C 0.7489(8) 0.2839(3) 0.0754(4) 0.0335(16) Uani 1 1 d .
C30 C 0.4671(9) 0.3844(4) 0.0918(4) 0.045(2) Uani 1 1 d .
C31 C 0.4249(13) 0.4448(4) 0.0993(5) 0.071(3) Uani 1 1 d .
H31A H 0.5097 0.4697 0.1112 0.106 Uiso 1 1 calc R
H31B H 0.3722 0.4472 0.1363 0.106 Uiso 1 1 calc R
H31C H 0.3641 0.4583 0.0556 0.106 Uiso 1 1 calc R
S1 S 0.2428(2) 0.43316(8) 0.26239(11) 0.0411(5) Uani 1 1 d .
O3 O 0.3515(5) 0.3951(2) 0.2460(3) 0.0490(15) Uani 1 1 d .
O4 O 0.2368(8) 0.4370(3) 0.3337(3) 0.0671(19) Uani 1 1 d .
O5 O 0.2267(6) 0.4881(2) 0.2232(3) 0.0499(15) Uani 1 1 d .
F1 F 0.0744(6) 0.3433(2) 0.2520(4) 0.101(3) Uani 1 1 d .
F2 F 0.0749(7) 0.3863(3) 0.1553(4) 0.111(3) Uani 1 1 d .
F3 F -0.0319(5) 0.4269(2) 0.2295(4) 0.089(2) Uani 1 1 d .
C32 C 0.0802(9) 0.3946(4) 0.2256(7) 0.069(3) Uani 1 1 d .
O6 O 0.2539(10) 0.4982(3) 0.9521(4) 0.092(3) Uani 1 1 d .
C33 C 0.222(2) 0.5784(6) 1.0240(7) 0.158(8) Uani 1 1 d .
H33A H 0.2120 0.5540 1.0635 0.237 Uiso 1 1 calc R
H33B H 0.1682 0.6150 1.0243 0.237 Uiso 1 1 calc R
H33C H 0.3223 0.5876 1.0275 0.237 Uiso 1 1 calc R
C34 C 0.165(2) 0.5460(7) 0.9583(9) 0.178(9) Uani 1 1 d .
H34A H 0.0679 0.5316 0.9579 0.213 Uiso 1 1 calc R
H34B H 0.1589 0.5729 0.9184 0.213 Uiso 1 1 calc R
C35 C 0.208(2) 0.4613(7) 0.8955(8) 0.172(9) Uani 1 1 d .
H35A H 0.1904 0.4848 0.8523 0.207 Uiso 1 1 calc R
H35B H 0.1170 0.4426 0.8991 0.207 Uiso 1 1 calc R
C36 C 0.3129(18) 0.4157(5) 0.8922(6) 0.116(6) Uani 1 1 d .
H36A H 0.4079 0.4334 0.9005 0.174 Uiso 1 1 calc R
H36B H 0.2906 0.3973 0.8463 0.174 Uiso 1 1 calc R
H36C H 0.3106 0.3859 0.9277 0.174 Uiso 1 1 calc R

loop_
_atom_site_aniso_label
_atom_site_aniso_U_11
_atom_site_aniso_U_22
_atom_site_aniso_U_33
_atom_site_aniso_U_23
_atom_site_aniso_U_13
_atom_site_aniso_U_12
Sb1 0.0166(2) 0.0294(2) 0.0217(2) 0.00035(18) 0.00539(16) 0.00034(17)
Sb2 0.0167(2) 0.0236(2) 0.0245(2) -0.00200(17) 0.00128(16) -0.00035(16)
Sb3 0.0223(2) 0.0265(2) 0.0219(2) -0.00372(18) -0.00038(16) -0.00100(17)
Mn1 0.0184(5) 0.0245(5) 0.0241(5) 0.0027(4) -0.0004(4) -0.0032(4)
O1 0.045(3) 0.073(4) 0.025(3) 0.018(3) 0.002(2) -0.003(3)
O2 0.023(3) 0.050(3) 0.077(4) 0.007(3) 0.002(3) -0.014(2)
N1 0.013(2) 0.023(3) 0.016(2) -0.002(2) 0.0015(19) -0.001(2)
N2 0.039(4) 0.026(3) 0.035(3) 0.002(3) -0.004(3) -0.004(3)
C1 0.026(4) 0.044(4) 0.026(4) -0.011(3) 0.006(3) 0.002(3)
C2 0.031(4) 0.063(5) 0.036(4) 0.016(4) 0.020(3) 0.004(4)
C3 0.031(4) 0.031(4) 0.044(4) 0.011(3) -0.006(3) 0.008(3)
C4 0.023(3) 0.041(4) 0.035(4) -0.007(3) 0.005(3) 0.008(3)
C5 0.039(4) 0.031(4) 0.039(4) -0.011(3) 0.000(3) -0.008(3)
C6 0.026(4) 0.050(5) 0.030(4) -0.011(3) -0.002(3) 0.000(3)
C7 0.015(3) 0.021(3) 0.021(3) -0.004(2) 0.001(2) 0.005(2)
C8 0.019(3) 0.028(3) 0.030(3) -0.003(3) 0.008(3) -0.003(3)
C9 0.019(3) 0.038(4) 0.028(4) -0.005(3) 0.004(3) 0.004(3)
C10 0.021(3) 0.038(4) 0.023(3) 0.007(3) 0.007(3) 0.011(3)
C11 0.026(3) 0.034(4) 0.033(4) 0.000(3) 0.013(3) 0.005(3)
C12 0.016(3) 0.024(3) 0.027(3) -0.007(3) 0.007(3) 0.001(2)
C13 0.012(3) 0.027(3) 0.031(3) -0.006(3) 0.007(3) 0.002(2)
C14 0.013(3) 0.028(3) 0.022(3) -0.004(3) 0.003(2) -0.001(2)
C15 0.016(3) 0.033(4) 0.024(3) -0.006(3) 0.004(2) -0.001(3)
C16 0.017(3) 0.042(4) 0.021(3) -0.008(3) 0.002(3) 0.000(3)
C17 0.016(3) 0.032(4) 0.037(4) -0.013(3) 0.004(3) -0.002(3)
C18 0.023(3) 0.026(3) 0.034(4) -0.004(3) 0.013(3) -0.003(3)
C19 0.010(3) 0.030(3) 0.020(3) -0.005(3) 0.002(2) 0.002(2)
C20 0.016(3) 0.026(3) 0.025(3) -0.001(3) 0.007(2) -0.001(2)
C21 0.022(3) 0.031(3) 0.015(3) -0.003(3) 0.003(2) 0.002(3)
C22 0.037(4) 0.040(4) 0.024(3) -0.007(3) 0.001(3) 0.006(3)
C23 0.037(4) 0.054(5) 0.028(4) -0.013(4) 0.010(3) 0.013(4)
C24 0.030(4) 0.061(5) 0.029(4) -0.001(4) 0.008(3) 0.007(4)
C25 0.030(4) 0.036(4) 0.024(3) -0.003(3) 0.007(3) -0.002(3)
C26 0.023(3) 0.032(3) 0.014(3) -0.002(3) 0.003(2) 0.004(3)
C27 0.016(3) 0.035(4) 0.023(3) 0.002(3) 0.004(2) 0.001(3)
C28 0.021(3) 0.033(4) 0.032(4) 0.006(3) 0.002(3) -0.003(3)
C29 0.028(4) 0.025(3) 0.044(4) 0.006(3) 0.001(3) -0.004(3)
C30 0.060(6) 0.036(4) 0.034(4) 0.001(4) 0.000(4) -0.002(4)
C31 0.125(10) 0.031(5) 0.049(6) -0.003(4) 0.006(6) 0.018(5)
S1 0.0291(10) 0.0339(10) 0.0582(13) -0.0064(9) 0.0049(9) -0.0004(8)
O3 0.028(3) 0.035(3) 0.085(4) 0.001(3) 0.016(3) 0.008(2)
O4 0.083(5) 0.074(4) 0.047(4) 0.000(3) 0.020(4) 0.021(4)
O5 0.044(3) 0.031(3) 0.070(4) 0.001(3) 0.002(3) 0.004(2)
F1 0.060(4) 0.033(3) 0.216(9) -0.005(4) 0.048(5) -0.010(3)
F2 0.089(5) 0.081(4) 0.132(6) -0.065(5) -0.041(4) 0.018(4)
F3 0.028(3) 0.056(3) 0.182(7) -0.034(4) 0.018(4) 0.004(2)
C32 0.033(5) 0.038(5) 0.129(10) -0.020(6) 0.008(6) 0.009(4)
O6 0.148(8) 0.063(5) 0.053(5) -0.004(4) -0.007(5) 0.013(5)
C33 0.33(3) 0.069(8) 0.072(9) -0.007(7) 0.038(13) 0.073(12)
C34 0.24(2) 0.108(12) 0.140(16) -0.049(11) -0.049(14) 0.099(14)
C35 0.25(2) 0.119(12) 0.091(11) -0.062(10) -0.074(13) 0.064(14)
C36 0.228(19) 0.061(7) 0.062(8) -0.013(6) 0.038(10) -0.017(10)

loop_
_atom_type_symbol
_atom_type_description
_atom_type_scat_dispersion_real
_atom_type_scat_dispersion_imag
_atom_type_scat_source
C C 0.0033 0.0016 'International Tables Vol C Tables 4.2.6.8 and 6.1.1.4'
H H 0.0000 0.0000 'International Tables Vol C Tables 4.2.6.8 and 6.1.1.4'
N N 0.0061 0.0033 'International Tables Vol C Tables 4.2.6.8 and 6.1.1.4'
O O 0.0106 0.0060 'International Tables Vol C Tables 4.2.6.8 and 6.1.1.4'
F F 0.0171 0.0103 'International Tables Vol C Tables 4.2.6.8 and 6.1.1.4'
S S 0.1246 0.1234 'International Tables Vol C Tables 4.2.6.8 and 6.1.1.4'
Mn Mn 0.3368 0.7283 'International Tables Vol C Tables 4.2.6.8 and 6.1.1.4'
Sb Sb -0.5866 1.5461 'International Tables Vol C Tables 4.2.6.8 and 6.1.1.4'

loop_
_geom_angle_atom_site_label_1
_geom_angle_atom_site_label_2
_geom_angle_atom_site_label_3
_geom_angle
C1 Sb1 C2 94.4(3)
C1 Sb1 C7 103.5(3)
C2 Sb1 C7 96.5(3)
C1 Sb1 Mn1 121.40(19)
C2 Sb1 Mn1 109.0(2)
C7 Sb1 Mn1 124.99(15)
C14 Sb2 C4 103.4(2)
C14 Sb2 C3 98.4(3)
C4 Sb2 C3 95.2(3)
C14 Sb2 Mn1 122.03(15)
C4 Sb2 Mn1 122.91(19)
C3 Sb2 Mn1 109.0(2)
C6 Sb3 C5 96.2(3)
C6 Sb3 C21 103.4(3)
C5 Sb3 C21 99.6(3)
C6 Sb3 Mn1 119.86(19)
C5 Sb3 Mn1 108.9(2)
C21 Sb3 Mn1 123.63(17)
C28 Mn1 C29 90.6(3)
C28 Mn1 N2 93.1(3)
C29 Mn1 N2 91.9(3)
C28 Mn1 Sb1 85.0(2)
C29 Mn1 Sb1 87.9(2)
N2 Mn1 Sb1 178.04(18)
C28 Mn1 Sb2 88.4(2)
C29 Mn1 Sb2 175.3(2)
N2 Mn1 Sb2 83.55(18)
Sb1 Mn1 Sb2 96.59(3)
C28 Mn1 Sb3 178.0(2)
C29 Mn1 Sb3 87.5(2)
N2 Mn1 Sb3 86.63(18)
Sb1 Mn1 Sb3 95.31(3)
Sb2 Mn1 Sb3 93.49(3)
C27 N1 C20 109.8(4)
C27 N1 C13 107.2(5)
C20 N1 C13 107.5(4)
C30 N2 Mn1 176.0(7)
Sb1 C1 H1A 109.5
Sb1 C1 H1B 109.5
H1A C1 H1B 109.5
Sb1 C1 H1C 109.5
H1A C1 H1C 109.5
H1B C1 H1C 109.5
Sb1 C2 H2A 109.5
Sb1 C2 H2B 109.5
H2A C2 H2B 109.5
Sb1 C2 H2C 109.5
H2A C2 H2C 109.5
H2B C2 H2C 109.5
Sb2 C3 H3A 109.5
Sb2 C3 H3B 109.5
H3A C3 H3B 109.5
Sb2 C3 H3C 109.5
H3A C3 H3C 109.5
H3B C3 H3C 109.5
Sb2 C4 H4A 109.5
Sb2 C4 H4B 109.5
H4A C4 H4B 109.5
Sb2 C4 H4C 109.5
H4A C4 H4C 109.5
H4B C4 H4C 109.5
Sb3 C5 H5A 109.5
Sb3 C5 H5B 109.5
H5A C5 H5B 109.5
Sb3 C5 H5C 109.5
H5A C5 H5C 109.5
H5B C5 H5C 109.5
Sb3 C6 H6A 109.5
Sb3 C6 H6B 109.5
H6A C6 H6B 109.5
Sb3 C6 H6C 109.5
H6A C6 H6C 109.5
H6B C6 H6C 109.5
C8 C7 C12 119.8(6)
C8 C7 Sb1 118.2(4)
C12 C7 Sb1 122.0(4)
C9 C8 C7 120.5(6)
C9 C8 H8 119.8
C7 C8 H8 119.8
C8 C9 C10 120.3(6)
C8 C9 H9 119.9
C10 C9 H9 119.9
C9 C10 C11 119.8(6)
C9 C10 H10 120.1
C11 C10 H10 120.1
C10 C11 C12 121.0(6)
C10 C11 H11 119.5
C12 C11 H11 119.5
C11 C12 C7 118.6(6)
C11 C12 C13 119.4(6)
C7 C12 C13 122.0(6)
N1 C13 C12 111.9(5)
N1 C13 H13A 109.2
C12 C13 H13A 109.2
N1 C13 H13B 109.2
C12 C13 H13B 109.2
H13A C13 H13B 107.9
C15 C14 C19 120.2(6)
C15 C14 Sb2 117.1(5)
C19 C14 Sb2 122.6(4)
C16 C15 C14 121.0(6)
C16 C15 H15 119.5
C14 C15 H15 119.5
C17 C16 C15 119.4(6)
C17 C16 H16 120.3
C15 C16 H16 120.3
C18 C17 C16 119.9(6)
C18 C17 H17 120.0
C16 C17 H17 120.0
C17 C18 C19 122.1(6)
C17 C18 H18 118.9
C19 C18 H18 118.9
C14 C19 C18 117.3(6)
C14 C19 C20 123.5(5)
C18 C19 C20 119.2(6)
N1 C20 C19 114.7(5)
N1 C20 H20A 108.6
C19 C20 H20A 108.6
N1 C20 H20B 108.6
C19 C20 H20B 108.6
H20A C20 H20B 107.6
C26 C21 C22 119.1(6)
C26 C21 Sb3 124.5(4)
C22 C21 Sb3 116.3(5)
C23 C22 C21 120.4(7)
C23 C22 H22 119.8
C21 C22 H22 119.8
C24 C23 C22 121.0(7)
C24 C23 H23 119.5
C22 C23 H23 119.5
C23 C24 C25 119.2(7)
C23 C24 H24 120.4
C25 C24 H24 120.4
C24 C25 C26 120.8(7)
C24 C25 H25 119.6
C26 C25 H25 119.6
C21 C26 C25 119.4(6)
C21 C26 C27 123.2(5)
C25 C26 C27 117.4(6)
N1 C27 C26 114.9(5)
N1 C27 H27A 108.5
C26 C27 H27A 108.5
N1 C27 H27B 108.5
C26 C27 H27B 108.5
H27A C27 H27B 107.5
O1 C28 Mn1 177.6(6)
O2 C29 Mn1 177.2(7)
N2 C30 C31 178.4(10)
C30 C31 H31A 109.5
C30 C31 H31B 109.5
H31A C31 H31B 109.5
C30 C31 H31C 109.5
H31A C31 H31C 109.5
H31B C31 H31C 109.5
O4 S1 O3 116.6(4)
O4 S1 O5 116.7(4)
O3 S1 O5 112.9(3)
O4 S1 C32 102.0(5)
O3 S1 C32 103.1(4)
O5 S1 C32 102.8(4)
F1 C32 F3 111.7(9)
F1 C32 F2 106.7(8)
F3 C32 F2 106.6(9)
F1 C32 S1 113.0(8)
F3 C32 S1 110.7(6)
F2 C32 S1 107.8(7)
C35 O6 C34 116.4(11)
C34 C33 H33A 109.5
C34 C33 H33B 109.5
H33A C33 H33B 109.5
C34 C33 H33C 109.5
H33A C33 H33C 109.5
H33B C33 H33C 109.5
O6 C34 C33 110.2(13)
O6 C34 H34A 109.6
C33 C34 H34A 109.6
O6 C34 H34B 109.6
C33 C34 H34B 109.6
H34A C34 H34B 108.1
O6 C35 C36 111.4(13)
O6 C35 H35A 109.4
C36 C35 H35A 109.4
O6 C35 H35B 109.4
C36 C35 H35B 109.4
H35A C35 H35B 108.0
C35 C36 H36A 109.5
C35 C36 H36B 109.5
H36A C36 H36B 109.5
C35 C36 H36C 109.5
H36A C36 H36C 109.5
H36B C36 H36C 109.5

loop_
_geom_bond_atom_site_label_1
_geom_bond_atom_site_label_2
_geom_bond_distance
Sb1 C1 2.140(7)
Sb1 C2 2.142(6)
Sb1 C7 2.145(6)
Sb1 Mn1 2.5472(10)
Sb2 C14 2.135(6)
Sb2 C4 2.143(6)
Sb2 C3 2.143(6)
Sb2 Mn1 2.5981(11)
Sb3 C6 2.115(7)
Sb3 C5 2.135(6)
Sb3 C21 2.149(6)
Sb3 Mn1 2.6042(11)
Mn1 C28 1.786(7)
Mn1 C29 1.792(7)
Mn1 N2 1.983(6)
O1 C28 1.141(8)
O2 C29 1.153(8)
N1 C27 1.472(7)
N1 C20 1.481(7)
N1 C13 1.491(7)
N2 C30 1.132(9)
C1 H1A 0.9800
C1 H1B 0.9800
C1 H1C 0.9800
C2 H2A 0.9800
C2 H2B 0.9800
C2 H2C 0.9800
C3 H3A 0.9800
C3 H3B 0.9800
C3 H3C 0.9800
C4 H4A 0.9800
C4 H4B 0.9800
C4 H4C 0.9800
C5 H5A 0.9800
C5 H5B 0.9800
C5 H5C 0.9800
C6 H6A 0.9800
C6 H6B 0.9800
C6 H6C 0.9800
C7 C8 1.396(8)
C7 C12 1.403(8)
C8 C9 1.375(9)
C8 H8 0.9500
C9 C10 1.379(9)
C9 H9 0.9500
C10 C11 1.389(9)
C10 H10 0.9500
C11 C12 1.391(9)
C11 H11 0.9500
C12 C13 1.504(8)
C13 H13A 0.9900
C13 H13B 0.9900
C14 C15 1.385(8)
C14 C19 1.400(9)
C15 C16 1.383(9)
C15 H15 0.9500
C16 C17 1.376(9)
C16 H16 0.9500
C17 C18 1.371(9)
C17 H17 0.9500
C18 C19 1.402(8)
C18 H18 0.9500
C19 C20 1.505(8)
C20 H20A 0.9900
C20 H20B 0.9900
C21 C26 1.388(9)
C21 C22 1.401(9)
C22 C23 1.389(10)
C22 H22 0.9500
C23 C24 1.369(11)
C23 H23 0.9500
C24 C25 1.390(10)
C24 H24 0.9500
C25 C26 1.413(8)
C25 H25 0.9500
C26 C27 1.515(8)
C27 H27A 0.9900
C27 H27B 0.9900
C30 C31 1.450(11)
C31 H31A 0.9800
C31 H31B 0.9800
C31 H31C 0.9800
S1 O4 1.428(6)
S1 O3 1.450(5)
S1 O5 1.461(6)
S1 C32 1.803(10)
F1 C32 1.286(11)
F2 C32 1.393(13)
F3 C32 1.325(9)
O6 C35 1.391(13)
O6 C34 1.407(15)
C33 C34 1.488(18)
C33 H33A 0.9800
C33 H33B 0.9800
C33 H33C 0.9800
C34 H34A 0.9900
C34 H34B 0.9900
C35 C36 1.461(19)
C35 H35A 0.9900
C35 H35B 0.9900
C36 H36A 0.9800
C36 H36B 0.9800
C36 H36C 0.9800
